data_2021306
loop_
_publ_author_name
'Tan, Xue-Jie'
'Zhao, Qing-Zhe'
'Li, Kun'
'Hu, Yong-Ji'
'Zhang, Jing-Chao'

_publ_section_title
;
 Order and disorder in (<i>E</i>)-[1-(biphenyl-4-yl)ethylidene]hydrazine:
 a structural, spectroscopic and theoretical study
;
_journal_coeditor_code QP3015
_journal_issue 11
_journal_name_full 'Acta Crystallographica Section C'
_journal_page_first
;
;
_journal_paper_doi 10.1107/S2053229618013773
_journal_volume 74
_journal_year 2018
_chemical_formula_iupac 'C14 H14 N2'
_chemical_formula_moiety 'C14 H14 N2'
_chemical_formula_sum 'C14 H14 N2'
_chemical_formula_weight 210.27
_chemical_melting_point 422.7(4)
_chemical_name_systematic
;
(<i>E</i>)-[1-(Biphenyl-4-yl)ethylidene]hydrazine
;
_space_group_crystal_system monoclinic
_space_group_IT_number 14
_space_group_name_Hall '-P 2ybc'
_space_group_name_H-M_alt 'P 1 21/c 1'
_symmetry_space_group_name_Hall '-P 2ybc'
_symmetry_space_group_name_H-M 'P 1 21/c 1'
_atom_sites_solution_hydrogens difmap
_audit_creation_method SHELXL-2016/6
_cell_angle_alpha 90
_cell_angle_beta 95.727(9)
_cell_angle_gamma 90
_cell_formula_units_Z 4
_cell_length_a 24.740(2)
_cell_length_b 5.5154(6)
_cell_length_c 8.1367(8)
_cell_measurement_reflns_used 380
_cell_measurement_temperature 110(5)
_cell_measurement_theta_max 26.00
_cell_measurement_theta_min 2.45
_cell_volume 1104.72(19)
_computing_cell_refinement
;
SMART (Bruker, 2000)
;
_computing_data_collection
;
SMART (Bruker, 2000)
;
_computing_data_reduction
;
SAINT (Bruker, 2000)
;
_computing_molecular_graphics
;
SHELXTL (Bruker, 2000), PLATON (Spek, 2009) WinGX2014
(Farrugia, 2012) and DIAMOND (Brandenburg & Putz, 1999)
;
_computing_publication_material
;
SHELXL2016 (Sheldrick, 2015b)
;
_computing_structure_refinement
;
SHELXL2016 (Sheldrick, 2015b)
;
_computing_structure_solution
;
SHELXS2016 (Sheldrick, 2015a)
;
_diffrn_ambient_temperature 110(5)
_diffrn_detector_area_resol_mean 10.10
_diffrn_measured_fraction_theta_full 0.998
_diffrn_measured_fraction_theta_max 0.998
_diffrn_measurement_device_type 'Bruker SMART CCD area detector'
_diffrn_measurement_method 'phi and omega scans'
_diffrn_radiation_type MoK\a
_diffrn_radiation_wavelength 0.71073
_diffrn_reflns_av_R_equivalents 0.0362
_diffrn_reflns_av_unetI/netI 0.0457
_diffrn_reflns_limit_h_max 30
_diffrn_reflns_limit_h_min -30
_diffrn_reflns_limit_k_max 6
_diffrn_reflns_limit_k_min -6
_diffrn_reflns_limit_l_max 10
_diffrn_reflns_limit_l_min -10
_diffrn_reflns_number 6798
_diffrn_reflns_theta_full 26.000
_diffrn_reflns_theta_max 26.368
_diffrn_reflns_theta_min 3.786
_diffrn_source 'fine-focus sealed tube'
_exptl_absorpt_coefficient_mu 0.076
_exptl_absorpt_correction_T_max 0.991
_exptl_absorpt_correction_T_min 0.976
_exptl_absorpt_correction_type multi-scan
_exptl_absorpt_process_details
;
(SADABS; Bruker, 2000)
;
_exptl_crystal_colour colorless
_exptl_crystal_density_diffrn 1.264
_exptl_crystal_density_method 'not measured'
_exptl_crystal_description plate
_exptl_crystal_F_000 448
_exptl_crystal_size_max 0.6
_exptl_crystal_size_mid 0.4
_exptl_crystal_size_min 0.05
_refine_diff_density_max 0.134
_refine_diff_density_min -0.151
_refine_ls_extinction_method none
_refine_ls_goodness_of_fit_ref 0.985
_refine_ls_hydrogen_treatment refall
_refine_ls_matrix_type full
_refine_ls_number_parameters 201
_refine_ls_number_reflns 2249
_refine_ls_number_restraints 0
_refine_ls_restrained_S_all 0.985
_refine_ls_R_factor_all 0.0895
_refine_ls_R_factor_gt 0.0490
_refine_ls_shift/su_max 0.000
_refine_ls_shift/su_mean 0.000
_refine_ls_structure_factor_coef Fsqd
_refine_ls_weighting_details 'w=1/[\s^2^(Fo^2^)+(0.0556P)^2^] where P=(Fo^2^+2Fc^2^)/3'
_refine_ls_weighting_scheme calc
_refine_ls_wR_factor_gt 0.1098
_refine_ls_wR_factor_ref 0.1331
_reflns_number_gt 1283
_reflns_number_total 2249
_reflns_threshold_expression 'I > 2\s(I)'
_cod_data_source_file qp3015sup1.cif
_cod_data_source_block o-BEH-110
_cod_original_cell_volume 1104.71(19)
_cod_database_code 2021306
_shelx_space_group_comment
;
The symmetry employed for this shelxl refinement is uniquely defined
by the following loop, which should always be used as a source of
symmetry information in preference to the above space-group names.
They are only intended as comments.
;
_shelx_estimated_absorpt_t_min 0.975
_shelx_estimated_absorpt_t_max 0.990

loop_
_space_group_symop_operation_xyz
'x, y, z'
'-x, y+1/2, -z+1/2'
'-x, -y, -z'
'x, -y-1/2, z-1/2'

loop_
_atom_site_type_symbol
_atom_site_label
_atom_site_fract_x
_atom_site_fract_y
_atom_site_fract_z
_atom_site_U_iso_or_equiv
_atom_site_adp_type
_atom_site_calc_flag
_atom_site_occupancy
C C1 0.87333(7) 0.6786(3) 0.4854(2) 0.0502(5) Uani d 1
C C2 0.92711(7) 0.6754(4) 0.5540(2) 0.0569(5) Uani d 1
C C3 0.94541(7) 0.4964(3) 0.6609(2) 0.0513(5) Uani d 1
C C4 0.91024(7) 0.3212(4) 0.7026(2) 0.0581(5) Uani d 1
C C5 0.85648(7) 0.3229(3) 0.6346(2) 0.0486(5) Uani d 1
C C6 0.83701(6) 0.5017(3) 0.52435(17) 0.0356(4) Uani d 1
C C7 0.77929(6) 0.5012(2) 0.44764(17) 0.0332(4) Uani d 1
C C8 0.74336(7) 0.3197(3) 0.4809(2) 0.0499(5) Uani d 1
C C9 0.69049(7) 0.3165(3) 0.4096(2) 0.0499(5) Uani d 1
C C10 0.67029(6) 0.4953(2) 0.30037(17) 0.0344(4) Uani d 1
C C11 0.70597(7) 0.6775(3) 0.2679(2) 0.0504(5) Uani d 1
C C12 0.75911(7) 0.6797(3) 0.3400(2) 0.0483(4) Uani d 1
C C13 0.61364(6) 0.4869(3) 0.21933(18) 0.0378(4) Uani d 1
C C14 0.59471(9) 0.6695(4) 0.0922(3) 0.0564(5) Uani d 1
N N1 0.58372(5) 0.3143(2) 0.26501(17) 0.0471(4) Uani d 1
N N2 0.53027(6) 0.3034(3) 0.1868(2) 0.0564(4) Uani d 1
H H1 0.8610(7) 0.808(3) 0.407(2) 0.069(6) Uiso d 1
H H2 0.9521(8) 0.801(3) 0.525(2) 0.072(6) Uiso d 1
H H3 0.9819(8) 0.493(3) 0.706(2) 0.069(5) Uiso d 1
H H4 0.9212(8) 0.199(3) 0.780(2) 0.076(6) Uiso d 1
H H5 0.8320(7) 0.195(3) 0.662(2) 0.061(5) Uiso d 1
H H8 0.7540(8) 0.192(3) 0.558(2) 0.077(6) Uiso d 1
H H9 0.6656(8) 0.184(3) 0.437(2) 0.077(6) Uiso d 1
H H11 0.6939(8) 0.802(3) 0.192(2) 0.072(6) Uiso d 1
H H12 0.7813(7) 0.808(3) 0.311(2) 0.068(6) Uiso d 1
H H14A 0.6175(10) 0.796(4) 0.084(3) 0.102(8) Uiso d 1
H H14B 0.5573(9) 0.726(3) 0.106(2) 0.084(6) Uiso d 1
H H14C 0.5906(9) 0.600(4) -0.015(3) 0.105(8) Uiso d 1
H H15A 0.5151(7) 0.144(4) 0.209(2) 0.069(6) Uiso d 1
H H15B 0.5285(8) 0.323(4) 0.079(3) 0.076(7) Uiso d 1

loop_
_atom_site_aniso_label
_atom_site_aniso_U_11
_atom_site_aniso_U_22
_atom_site_aniso_U_33
_atom_site_aniso_U_12
_atom_site_aniso_U_13
_atom_site_aniso_U_23
C1 0.0435(10) 0.0475(11) 0.0577(10) -0.0082(8) -0.0044(8) 0.0084(9)
C2 0.0461(11) 0.0601(12) 0.0632(11) -0.0162(9) -0.0015(8) 0.0036(10)
C3 0.0358(9) 0.0609(12) 0.0561(11) -0.0012(9) -0.0013(8) -0.0037(10)
C4 0.0459(11) 0.0603(12) 0.0666(11) 0.0061(9) -0.0019(9) 0.0138(10)
C5 0.0393(9) 0.0469(10) 0.0595(10) 0.0007(8) 0.0045(8) 0.0138(9)
C6 0.0366(8) 0.0352(9) 0.0358(8) -0.0003(7) 0.0080(6) -0.0038(7)
C7 0.0346(8) 0.0316(8) 0.0338(8) 0.0007(6) 0.0062(6) -0.0023(7)
C8 0.0441(10) 0.0455(10) 0.0575(10) -0.0072(8) -0.0082(8) 0.0223(9)
C9 0.0415(10) 0.0470(10) 0.0594(10) -0.0106(8) -0.0035(8) 0.0171(9)
C10 0.0349(8) 0.0344(8) 0.0346(8) 0.0017(7) 0.0072(6) -0.0012(7)
C11 0.0416(10) 0.0457(10) 0.0628(11) -0.0009(8) -0.0011(8) 0.0190(9)
C12 0.0383(9) 0.0439(10) 0.0620(10) -0.0085(7) 0.0012(8) 0.0190(9)
C13 0.0355(8) 0.0406(9) 0.0376(8) 0.0028(7) 0.0061(6) -0.0041(8)
C14 0.0407(10) 0.0642(14) 0.0635(12) 0.0055(10) 0.0009(9) 0.0135(11)
N1 0.0365(7) 0.0477(8) 0.0562(8) -0.0025(6) -0.0004(6) 0.0000(7)
N2 0.0370(8) 0.0564(11) 0.0732(11) -0.0045(7) -0.0074(7) -0.0013(9)

loop_
_atom_type_symbol
_atom_type_description
_atom_type_scat_dispersion_real
_atom_type_scat_dispersion_imag
_atom_type_scat_source
C C 0.0033 0.0016 'International Tables Vol C Tables 4.2.6.8 and 6.1.1.4'
H H 0.0000 0.0000 'International Tables Vol C Tables 4.2.6.8 and 6.1.1.4'
N N 0.0061 0.0033 'International Tables Vol C Tables 4.2.6.8 and 6.1.1.4'

loop_
_geom_angle_atom_site_label_1
_geom_angle_atom_site_label_2
_geom_angle_atom_site_label_3
_geom_angle
C6 C1 C2 121.06(17)
C6 C1 H1 119.5(10)
C2 C1 H1 119.5(10)
C3 C2 C1 120.60(17)
C3 C2 H2 119.5(11)
C1 C2 H2 119.9(11)
C2 C3 C4 119.46(17)
C2 C3 H3 120.6(11)
C4 C3 H3 120.0(11)
C3 C4 C5 120.32(18)
C3 C4 H4 121.6(12)
C5 C4 H4 118.0(12)
C6 C5 C4 121.31(16)
C6 C5 H5 118.8(10)
C4 C5 H5 119.9(10)
C1 C6 C5 117.24(15)
C1 C6 C7 121.23(14)
C5 C6 C7 121.52(13)
C12 C7 C8 116.26(15)
C12 C7 C6 122.19(13)
C8 C7 C6 121.56(13)
C9 C8 C7 121.93(15)
C9 C8 H8 116.8(12)
C7 C8 H8 121.2(12)
C8 C9 C10 121.81(15)
C8 C9 H9 119.9(11)
C10 C9 H9 118.3(11)
C11 C10 C9 116.35(15)
C11 C10 C13 121.98(14)
C9 C10 C13 121.64(13)
C10 C11 C12 121.57(16)
C10 C11 H11 119.0(11)
C12 C11 H11 119.4(11)
C7 C12 C11 122.08(15)
C7 C12 H12 120.9(11)
C11 C12 H12 117.0(11)
N1 C13 C14 123.62(15)
N1 C13 C10 116.07(13)
C14 C13 C10 120.30(14)
C13 C14 H14A 114.9(15)
C13 C14 H14B 111.4(10)
H14A C14 H14B 111.2(18)
C13 C14 H14C 111.4(14)
H14A C14 H14C 104(2)
H14B C14 H14C 102.6(17)
C13 N1 N2 116.27(14)
N1 N2 H15A 108.2(11)
N1 N2 H15B 113.3(13)
H15A N2 H15B 108.3(17)

loop_
_geom_bond_atom_site_label_1
_geom_bond_atom_site_label_2
_geom_bond_distance
C1 C6 1.384(2)
C1 C2 1.391(2)
C1 H1 0.983(18)
C2 C3 1.363(2)
C2 H2 0.973(19)
C3 C4 1.366(2)
C3 H3 0.939(18)
C4 C5 1.389(2)
C4 H4 0.94(2)
C5 C6 1.387(2)
C5 H5 0.970(17)
C6 C7 1.5003(19)
C7 C12 1.378(2)
C7 C8 1.383(2)
C8 C9 1.377(2)
C8 H8 0.960(19)
C9 C10 1.387(2)
C9 H9 0.994(19)
C10 C11 1.380(2)
C10 C13 1.489(2)
C11 C12 1.385(2)
C11 H11 0.950(19)
C12 H12 0.942(18)
C13 N1 1.2835(18)
C13 C14 1.486(2)
C14 H14A 0.91(2)
C14 H14B 0.99(2)
C14 H14C 0.95(2)
N1 N2 1.4104(18)
N2 H15A 0.98(2)
N2 H15B 0.88(2)

loop_
_geom_hbond_atom_site_label_D
_geom_hbond_atom_site_label_H
_geom_hbond_atom_site_label_A
_geom_hbond_site_symmetry_A
_geom_hbond_distance_DH
_geom_hbond_distance_HA
_geom_hbond_distance_DA
_geom_hbond_angle_DHA
N2 H15A N2 2_645 0.98(2) 2.39(2) 3.349(2) 167.0(14)

_cod_database_fobs_code 2021306
